data_7110396
loop_
_publ_author_name
'Kunze, Andreas'
'Gleiter, Rolf'
'Rominger, Frank'

_publ_section_title
;
 1,8-Diazabicyclo[6.6.6]eicosa-4,11,17-triyne: a flexible cage for
 protons, copper(I) and silver(I)
;
_journal_issue 2
_journal_name_full 'Chemical Communications'
_journal_page_first 171
_journal_paper_doi 10.1039/a808068b
_journal_year 1999
_chemical_formula_sum 'C19 H24 Cu F3 N2 O3 S'
_chemical_formula_weight 481.00
_chemical_name_systematic
;
 ?
;
_space_group_IT_number 14
_symmetry_cell_setting monoclinic
_symmetry_space_group_name_Hall '-P 2yn'
_symmetry_space_group_name_H-M 'P 1 21/n 1'
_atom_sites_solution_hydrogens geom
_atom_sites_solution_primary direct
_atom_sites_solution_secondary difmap
_audit_creation_method SHELXL-97
_cell_angle_alpha 90.00
_cell_angle_beta 99.8520(10)
_cell_angle_gamma 90.00
_cell_formula_units_Z 4
_cell_length_a 11.7163(4)
_cell_length_b 7.4458(3)
_cell_length_c 23.4107(8)
_cell_measurement_temperature 200(2)
_cell_volume 2012.17(13)
_computing_cell_refinement 'Bruker SMART'
_computing_data_collection 'Bruker SMART'
_computing_data_reduction 'Bruker SHELXTL'
_computing_molecular_graphics 'Bruker SHELXTL'
_computing_publication_material 'Bruker SHELXTL'
_computing_structure_refinement 'SHELXL-97 (Sheldrick, 1997)'
_computing_structure_solution 'SHELXS-97 (Sheldrick, 1990)'
_diffrn_ambient_temperature 200(2)
_diffrn_measured_fraction_theta_full 0.933
_diffrn_measured_fraction_theta_max 0.933
_diffrn_measurement_device_type 'CCD area detector'
_diffrn_measurement_method 'phi and omega scans'
_diffrn_radiation_monochromator graphite
_diffrn_radiation_source 'fine-focus sealed tube'
_diffrn_radiation_type MoK\a
_diffrn_radiation_wavelength 0.71073
_diffrn_reflns_av_R_equivalents 0.0291
_diffrn_reflns_av_sigmaI/netI 0.0269
_diffrn_reflns_limit_h_max 13
_diffrn_reflns_limit_h_min -13
_diffrn_reflns_limit_k_max 8
_diffrn_reflns_limit_k_min -8
_diffrn_reflns_limit_l_max 27
_diffrn_reflns_limit_l_min -28
_diffrn_reflns_number 14503
_diffrn_reflns_theta_full 25.47
_diffrn_reflns_theta_max 25.47
_diffrn_reflns_theta_min 1.77
_exptl_absorpt_coefficient_mu 1.240
_exptl_absorpt_correction_T_max 0.96
_exptl_absorpt_correction_T_min 0.72
_exptl_absorpt_correction_type multi-scan
_exptl_crystal_colour colorless
_exptl_crystal_density_diffrn 1.588
_exptl_crystal_density_method 'not measured'
_exptl_crystal_description platy
_exptl_crystal_F_000 992
_exptl_crystal_size_max .50
_exptl_crystal_size_mid .27
_exptl_crystal_size_min .04
_refine_diff_density_max 0.310
_refine_diff_density_min -0.322
_refine_diff_density_rms 0.042
_refine_ls_extinction_method none
_refine_ls_goodness_of_fit_ref 1.040
_refine_ls_hydrogen_treatment constr
_refine_ls_matrix_type full
_refine_ls_number_parameters 291
_refine_ls_number_reflns 3478
_refine_ls_number_restraints 27
_refine_ls_restrained_S_all 1.037
_refine_ls_R_factor_all 0.0404
_refine_ls_R_factor_gt 0.0285
_refine_ls_shift/su_max 0.179
_refine_ls_shift/su_mean 0.009
_refine_ls_structure_factor_coef Fsqd
_refine_ls_weighting_details 'calc w=1/[\s^2^(Fo^2^)+(0.0399P)^2^+0.4057P] where P=(Fo^2^+2Fc^2^)/3'
_refine_ls_weighting_scheme calc
_refine_ls_wR_factor_gt 0.0689
_refine_ls_wR_factor_ref 0.0734
_reflns_number_gt 2832
_reflns_number_total 3478
_reflns_threshold_expression >2sigma(I)
_cod_data_source_file 808068bsup1.cif
_cod_data_source_block 3-Cu+
_cod_depositor_comments
;
The following automatic conversions were performed:

'_symmetry_cell_setting' value 'Monoclinic' changed to 'monoclinic'
according to /home/saulius/struct/CIF-dictionaries/cif_core.dic
dictionary named 'cif_core.dic' version 2.4.2 from 2011-04-26.

Automatic conversion script
Id: cif_fix_values 1891 2012-01-12 08:04:46Z andrius 
;
_cod_original_sg_symbol_H-M P2(1)/n
_cod_database_code 7110396

loop_
_symmetry_equiv_pos_as_xyz
'x, y, z'
'-x+1/2, y+1/2, -z+1/2'
'-x, -y, -z'
'x-1/2, -y-1/2, z-1/2'

loop_
_atom_site_label
_atom_site_type_symbol
_atom_site_fract_x
_atom_site_fract_y
_atom_site_fract_z
_atom_site_U_iso_or_equiv
_atom_site_adp_type
_atom_site_occupancy
_atom_site_symmetry_multiplicity
_atom_site_calc_flag
_atom_site_refinement_flags
_atom_site_disorder_assembly
_atom_site_disorder_group
Cu1 Cu 0.70238(2) -0.00290(4) 0.111492(13) 0.03005(11) Uani 0.81 1 d PD A .
N1 N 0.55023(13) 0.0682(2) 0.14303(6) 0.0245(3) Uani 1 1 d DU . .
N2 N 0.86076(13) -0.0666(2) 0.08411(6) 0.0250(3) Uani 1 1 d . . .
C1 C 0.5744(2) 0.0889(4) 0.20732(10) 0.0377(6) Uani 0.876(3) 1 d PD A 1
H1A H 0.5915 -0.0308 0.2251 0.045 Uiso 0.876(3) 1 calc PR A 1
H1B H 0.5039 0.1352 0.2203 0.045 Uiso 0.876(3) 1 calc PR A 1
C2 C 0.6744(2) 0.2136(3) 0.22911(10) 0.0490(6) Uani 1 1 d DU . .
H2A H 0.6536 0.3370 0.2155 0.059 Uiso 0.876(3) 1 calc PR A 1
H2B H 0.6878 0.2148 0.2720 0.059 Uiso 0.876(3) 1 calc PR A 1
H2C H 0.6870 0.3311 0.2490 0.059 Uiso 0.124(3) 1 d PR A 2
H2D H 0.6571 0.1247 0.2579 0.059 Uiso 0.124(3) 1 d PR A 2
C3 C 0.7819(2) 0.1601(3) 0.20929(9) 0.0386(5) Uani 1 1 d D A .
C4 C 0.87005(19) 0.1124(3) 0.19532(9) 0.0377(5) Uani 1 1 d . . .
C5 C 0.97610(19) 0.0478(4) 0.17759(10) 0.0533(7) Uani 1 1 d . A .
H5A H 1.0302 0.0064 0.2123 0.064 Uiso 1 1 calc R . .
H5B H 1.0135 0.1483 0.1602 0.064 Uiso 1 1 calc R . .
C6 C 0.95409(17) -0.1052(3) 0.13411(9) 0.0422(6) Uani 1 1 d . A .
H6A H 1.0267 -0.1313 0.1194 0.051 Uiso 1 1 calc R . .
H6B H 0.9330 -0.2142 0.1542 0.051 Uiso 1 1 calc R . .
C7 C 0.89748(17) 0.0889(3) 0.05143(8) 0.0297(4) Uani 1 1 d . A .
H7A H 0.9703 0.0574 0.0377 0.036 Uiso 1 1 calc R . .
H7B H 0.9139 0.1925 0.0781 0.036 Uiso 1 1 calc R . .
C8 C 0.80729(18) 0.1445(3) -0.00037(9) 0.0361(5) Uani 1 1 d . . .
H8A H 0.8334 0.2551 -0.0177 0.043 Uiso 1 1 calc R A .
H8B H 0.7994 0.0486 -0.0301 0.043 Uiso 1 1 calc R . .
C9 C 0.69447(18) 0.1769(3) 0.01690(8) 0.0312(5) Uani 1 1 d . A .
C10 C 0.60421(18) 0.2073(3) 0.03226(8) 0.0315(5) Uani 1 1 d D . .
C11 C 0.49358(17) 0.2478(3) 0.05110(9) 0.0372(5) Uani 1 1 d DU A .
H11A H 0.4344 0.1601 0.0334 0.045 Uiso 0.876(3) 1 calc PR A 1
H11B H 0.4673 0.3689 0.0372 0.045 Uiso 0.876(3) 1 calc PR A 1
H11C H 0.4323 0.2588 0.0165 0.045 Uiso 0.124(3) 1 d PR A 2
H11D H 0.5001 0.3649 0.0714 0.045 Uiso 0.124(3) 1 d PR A 2
C12 C 0.5038(2) 0.2408(3) 0.11691(10) 0.0340(6) Uani 0.876(3) 1 d PD A 1
H12A H 0.5550 0.3397 0.1341 0.041 Uiso 0.876(3) 1 calc PR A 1
H12B H 0.4262 0.2615 0.1271 0.041 Uiso 0.876(3) 1 calc PR A 1
C13 C 0.46057(19) -0.0727(3) 0.12791(11) 0.0328(6) Uani 0.876(3) 1 d PD A 1
H13A H 0.4307 -0.0669 0.0857 0.039 Uiso 0.876(3) 1 calc PR A 1
H13B H 0.3951 -0.0468 0.1484 0.039 Uiso 0.876(3) 1 calc PR A 1
C14 C 0.50401(18) -0.2630(3) 0.14325(10) 0.0363(5) Uani 1 1 d DU . .
H14A H 0.5200 -0.2764 0.1859 0.044 Uiso 0.876(3) 1 calc PR A 1
H14B H 0.4427 -0.3500 0.1276 0.044 Uiso 0.876(3) 1 calc PR A 1
H14C H 0.4909 -0.3589 0.1707 0.044 Uiso 0.124(3) 1 d PR A 2
H14D H 0.4371 -0.2627 0.1111 0.044 Uiso 0.124(3) 1 d PR A 2
C15 C 0.60978(17) -0.3046(3) 0.11982(9) 0.0309(5) Uani 1 1 d D A .
C16 C 0.69294(17) -0.3428(3) 0.09947(9) 0.0335(5) Uani 1 1 d . . .
C17 C 0.79494(19) -0.3895(3) 0.07357(11) 0.0449(6) Uani 1 1 d . A .
H17A H 0.7732 -0.4835 0.0438 0.054 Uiso 1 1 calc R . .
H17B H 0.8557 -0.4397 0.1040 0.054 Uiso 1 1 calc R . .
C18 C 0.84390(18) -0.2278(3) 0.04576(9) 0.0348(5) Uani 1 1 d . A .
H18A H 0.9193 -0.2616 0.0351 0.042 Uiso 1 1 calc R . .
H18B H 0.7906 -0.1964 0.0096 0.042 Uiso 1 1 calc R . .
S1 S 0.17561(4) 0.40713(7) 0.10568(2) 0.03199(14) Uani 1 1 d . . .
O1 O 0.18590(13) 0.2159(2) 0.11226(7) 0.0453(4) Uani 1 1 d . . .
O2 O 0.06038(14) 0.4708(2) 0.08593(9) 0.0631(5) Uani 1 1 d . . .
O3 O 0.26407(14) 0.4889(2) 0.07860(7) 0.0461(4) Uani 1 1 d . . .
C20 C 0.2085(2) 0.4895(3) 0.17957(11) 0.0516(6) Uani 1 1 d . . .
F1 F 0.13190(17) 0.4350(3) 0.21120(8) 0.1044(7) Uani 1 1 d . . .
F2 F 0.31223(14) 0.4375(3) 0.20612(6) 0.0768(5) Uani 1 1 d . . .
F3 F 0.20947(16) 0.6690(2) 0.18093(8) 0.0926(6) Uani 1 1 d . . .
C1B C 0.5696(12) 0.2284(18) 0.1808(6) 0.036(3) Uani 0.124(3) 1 d PDU A 2
H1B1 H 0.4997 0.2493 0.1984 0.043 Uiso 0.124(3) 1 calc PR A 2
H1B2 H 0.5799 0.3343 0.1566 0.043 Uiso 0.124(3) 1 calc PR A 2
C12B C 0.4583(10) 0.1072(19) 0.0906(5) 0.028(3) Uani 0.124(3) 1 d PDU A 2
H12C H 0.4400 -0.0053 0.0684 0.034 Uiso 0.124(3) 1 calc PR A 2
H12D H 0.3868 0.1474 0.1041 0.034 Uiso 0.124(3) 1 calc PR A 2
C13B C 0.5092(14) -0.0848(15) 0.1740(6) 0.032(3) Uani 0.124(3) 1 d PDU A 2
H13C H 0.4308 -0.0562 0.1817 0.039 Uiso 0.124(3) 1 calc PR A 2
H13D H 0.5608 -0.0974 0.2120 0.039 Uiso 0.124(3) 1 calc PR A 2

loop_
_atom_site_aniso_label
_atom_site_aniso_U_11
_atom_site_aniso_U_22
_atom_site_aniso_U_33
_atom_site_aniso_U_23
_atom_site_aniso_U_13
_atom_site_aniso_U_12
Cu1 0.02364(17) 0.03228(18) 0.03619(18) -0.00128(13) 0.01065(13) 0.00371(12)
N1 0.0254(8) 0.0198(7) 0.0281(8) -0.0018(6) 0.0038(7) 0.0017(6)
N2 0.0248(8) 0.0235(8) 0.0266(9) 0.0010(7) 0.0040(7) -0.0007(7)
C1 0.0391(14) 0.0464(16) 0.0295(13) -0.0050(12) 0.0112(11) 0.0071(12)
C2 0.0523(15) 0.0508(15) 0.0401(13) -0.0213(11) -0.0028(10) 0.0071(11)
C3 0.0486(14) 0.0324(12) 0.0303(12) -0.0050(9) -0.0064(10) -0.0114(11)
C4 0.0417(13) 0.0425(13) 0.0263(11) -0.0006(9) -0.0018(10) -0.0172(11)
C5 0.0323(12) 0.093(2) 0.0330(12) -0.0004(13) 0.0002(10) -0.0184(13)
C6 0.0250(11) 0.0658(16) 0.0354(12) 0.0098(11) 0.0043(9) 0.0086(11)
C7 0.0317(11) 0.0275(11) 0.0327(11) 0.0006(9) 0.0136(9) -0.0039(9)
C8 0.0491(13) 0.0326(11) 0.0299(11) 0.0049(9) 0.0162(10) 0.0064(10)
C9 0.0420(12) 0.0242(10) 0.0262(10) 0.0005(8) 0.0020(9) 0.0015(9)
C10 0.0388(12) 0.0251(11) 0.0285(11) 0.0026(8) 0.0002(9) -0.0005(9)
C11 0.0310(11) 0.0356(12) 0.0432(12) 0.0115(9) 0.0014(10) 0.0044(9)
C12 0.0326(13) 0.0257(12) 0.0453(15) 0.0024(11) 0.0112(11) 0.0072(10)
C13 0.0222(12) 0.0299(13) 0.0474(16) 0.0008(11) 0.0091(11) -0.0028(10)
C14 0.0373(12) 0.0245(10) 0.0504(13) -0.0006(9) 0.0173(10) -0.0059(9)
C15 0.0317(11) 0.0202(10) 0.0402(12) 0.0005(9) 0.0045(9) -0.0036(8)
C16 0.0346(12) 0.0190(10) 0.0470(13) -0.0001(9) 0.0076(10) -0.0037(9)
C17 0.0405(12) 0.0229(11) 0.0757(17) -0.0028(11) 0.0222(12) 0.0033(9)
C18 0.0358(12) 0.0248(11) 0.0474(13) -0.0064(9) 0.0169(10) 0.0014(9)
S1 0.0247(3) 0.0304(3) 0.0402(3) -0.0014(2) 0.0033(2) 0.0012(2)
O1 0.0515(10) 0.0303(8) 0.0570(10) -0.0001(7) 0.0178(8) -0.0022(7)
O2 0.0300(9) 0.0663(12) 0.0861(14) -0.0163(10) -0.0102(9) 0.0119(8)
O3 0.0433(9) 0.0459(10) 0.0495(9) 0.0124(7) 0.0088(7) -0.0071(7)
C20 0.0427(14) 0.0576(17) 0.0559(16) -0.0165(13) 0.0122(12) -0.0035(12)
F1 0.0973(14) 0.1547(19) 0.0755(12) -0.0480(13) 0.0554(11) -0.0382(13)
F2 0.0670(11) 0.1092(14) 0.0462(9) -0.0079(9) -0.0132(8) 0.0071(9)
F3 0.0988(14) 0.0615(12) 0.1100(15) -0.0470(10) -0.0034(11) 0.0037(9)
C1B 0.045(9) 0.027(5) 0.034(8) -0.009(5) 0.004(4) -0.002(7)
C12B 0.019(7) 0.036(9) 0.029(6) 0.000(4) 0.004(4) 0.001(5)
C13B 0.038(9) 0.028(5) 0.032(8) 0.001(3) 0.011(6) -0.003(6)

loop_
_atom_type_symbol
_atom_type_description
_atom_type_scat_dispersion_real
_atom_type_scat_dispersion_imag
_atom_type_scat_source
C C 0.0033 0.0016 'International Tables Vol C Tables 4.2.6.8 and 6.1.1.4'
H H 0.0000 0.0000 'International Tables Vol C Tables 4.2.6.8 and 6.1.1.4'
N N 0.0061 0.0033 'International Tables Vol C Tables 4.2.6.8 and 6.1.1.4'
O O 0.0106 0.0060 'International Tables Vol C Tables 4.2.6.8 and 6.1.1.4'
F F 0.0171 0.0103 'International Tables Vol C Tables 4.2.6.8 and 6.1.1.4'
S S 0.1246 0.1234 'International Tables Vol C Tables 4.2.6.8 and 6.1.1.4'
Cu Cu 0.3201 1.2651 'International Tables Vol C Tables 4.2.6.8 and 6.1.1.4'

loop_
_geom_angle_atom_site_label_1
_geom_angle_atom_site_label_2
_geom_angle_atom_site_label_3
_geom_angle
N1 Cu1 N2 176.64(6)
N1 Cu1 C15 78.21(6)
N2 Cu1 C15 103.60(6)
N1 Cu1 C10 78.31(6)
N2 Cu1 C10 103.13(6)
C15 Cu1 C10 117.26(7)
N1 Cu1 C16 105.35(6)
N2 Cu1 C16 76.57(6)
C15 Cu1 C16 27.18(6)
C10 Cu1 C16 121.64(6)
C13B N1 C1B 111.1(8)
C13B N1 C13 45.1(6)
C1B N1 C13 138.0(6)
C13B N1 C12 138.0(6)
C1B N1 C12 63.7(6)
C13 N1 C12 108.59(16)
C13B N1 C1 66.8(6)
C1B N1 C1 47.9(6)
C13 N1 C1 108.57(17)
C12 N1 C1 108.60(17)
C13B N1 C12B 107.4(8)
C1B N1 C12B 110.1(8)
C13 N1 C12B 64.3(5)
C12 N1 C12B 48.8(6)
C1 N1 C12B 141.5(6)
C13B N1 Cu1 110.1(6)
C1B N1 Cu1 111.0(6)
C13 N1 Cu1 110.17(12)
C12 N1 Cu1 110.18(12)
C1 N1 Cu1 110.68(12)
C12B N1 Cu1 106.9(5)
C6 N2 C7 108.43(15)
C6 N2 C18 108.79(16)
C7 N2 C18 109.65(15)
C6 N2 Cu1 111.68(12)
C7 N2 Cu1 109.02(11)
C18 N2 Cu1 109.25(11)
N1 C1 C2 113.97(19)
C3 C2 C1 112.54(18)
C3 C2 C1B 114.2(6)
C1 C2 C1B 46.8(6)
C4 C3 C2 177.2(2)
C3 C4 C5 178.0(2)
C4 C5 C6 112.50(18)
N2 C6 C5 113.57(19)
N2 C7 C8 113.44(16)
C9 C8 C7 111.11(16)
C10 C9 C8 177.9(2)
C9 C10 C11 179.1(2)
C9 C10 Cu1 77.89(13)
C11 C10 Cu1 102.66(12)
C10 C11 C12B 113.1(5)
C10 C11 C12 112.05(17)
C12B C11 C12 48.4(5)
N1 C12 C11 113.87(18)
N1 C13 C14 113.95(18)
C15 C14 C13B 113.3(6)
C15 C14 C13 112.05(17)
C13B C14 C13 43.9(6)
C16 C15 C14 177.5(2)
C16 C15 Cu1 77.81(13)
C14 C15 Cu1 104.05(12)
C15 C16 C17 179.3(2)
C15 C16 Cu1 75.01(13)
C17 C16 Cu1 104.94(12)
C16 C17 C18 112.34(17)
N2 C18 C17 113.50(17)
O2 S1 O1 114.89(10)
O2 S1 O3 115.35(11)
O1 S1 O3 114.42(9)
O2 S1 C20 103.33(11)
O1 S1 C20 103.46(11)
O3 S1 C20 103.04(11)
F1 C20 F2 107.7(2)
F1 C20 F3 107.3(2)
F2 C20 F3 106.1(2)
F1 C20 S1 112.14(17)
F2 C20 S1 112.13(17)
F3 C20 S1 111.1(2)
N1 C1B C2 114.0(9)
C11 C12B N1 113.6(8)
N1 C13B C14 115.9(9)

loop_
_geom_bond_atom_site_label_1
_geom_bond_atom_site_label_2
_geom_bond_distance
Cu1 N1 2.1104(15)
Cu1 N2 2.1182(15)
Cu1 C15 2.5164(19)
Cu1 C10 2.5459(19)
Cu1 C16 2.5464(19)
N1 C13B 1.474(12)
N1 C1B 1.479(12)
N1 C13 1.484(3)
N1 C12 1.486(3)
N1 C1 1.491(3)
N1 C12B 1.516(11)
N2 C6 1.487(2)
N2 C7 1.491(2)
N2 C18 1.492(2)
C1 C2 1.513(3)
C2 C3 1.470(3)
C2 C1B 1.524(12)
C3 C4 1.189(3)
C4 C5 1.457(3)
C5 C6 1.520(3)
C7 C8 1.523(3)
C8 C9 1.467(3)
C9 C10 1.195(3)
C10 C11 1.470(3)
C11 C12B 1.501(12)
C11 C12 1.526(3)
C13 C14 1.527(3)
C14 C15 1.471(3)
C14 C13B 1.505(12)
C15 C16 1.190(3)
C16 C17 1.471(3)
C17 C18 1.526(3)
S1 O2 1.4311(16)
S1 O1 1.4348(16)
S1 O3 1.4392(16)
S1 C20 1.814(3)
C20 F1 1.321(3)
C20 F2 1.325(3)
C20 F3 1.337(3)
